data_2102351
loop_
_publ_author_name
'Marsh, Richard E.'

_publ_section_title
;
 Space group <i>Cc</i>: an update
;
_journal_issue 2
_journal_name_full 'Acta Crystallographica Section B'
_journal_page_first 252
_journal_page_last 253
_journal_paper_doi 10.1107/S0108768104003878
_journal_volume 60
_journal_year 2004
_chemical_formula_moiety 'C38 H48 N2 O4 Rh'
_chemical_formula_sum 'C38 H48 N2 O4 Rh'
_space_group_crystal_system monoclinic
_space_group_IT_number 15
_space_group_name_Hall '-C 2yc'
_space_group_name_H-M_alt 'C 1 2/c 1'
_audit_creation_method CRYM
_cell_angle_alpha 90
_cell_angle_beta 112.76
_cell_angle_gamma 90
_cell_formula_units_Z 4
_cell_length_a 10.7120
_cell_length_b 29.8340
_cell_length_c 12.1080
_cell_volume 3568.192
_cod_data_source_file bk0142.cif
_cod_data_source_block HOWBUQ
_cod_depositor_comments
;
 Updating space group information and adding the symmetry operation list.

 Antanas Vaitkus,
 2018-06-14

 Adding the _cell_formula_units_Z data item.

 Antanas Vaitkus,
 2017-08-05

  Added moiety chemical formula from Marsh (2004) paper.
  The summary chemical formula is calculated from moiety formula using
  AdHocParser
  (svn://www.crystallography.net/cod-tools/trunk/Formulae/AdHocParser.yp,
  revision 1441.)

  Andrius Merkys
  2013-11-11
;
_cod_original_sg_symbol_H-M C2/c
_cod_database_code 2102351

loop_
_space_group_symop_id
_space_group_symop_operation_xyz
1 x,y,z
2 -x,y,-z+1/2
3 -x,-y,-z
4 x,-y,z+1/2
5 x+1/2,y+1/2,z
6 -x+1/2,y+1/2,-z+1/2
7 -x+1/2,-y+1/2,-z
8 x+1/2,-y+1/2,z+1/2

loop_
_atom_site_label
_atom_site_type_symbol
_atom_site_fract_x
_atom_site_fract_y
_atom_site_fract_z
Rh1 Rh 0.00000 0.17639 0.25000
O1 O -0.07115 0.17245 0.37885
O2 O 0.12680 0.12895 0.34310
N1 N -0.13090 0.22780 0.18230
C1 C -0.03065 0.13330 0.43570
C2 C 0.07870 0.11085 0.41975
C3 C 0.14015 0.07205 0.48830
C4 C 0.08175 0.05740 0.56605
C5 C -0.02865 0.07865 0.57625
C6 C -0.09080 0.11610 0.51265
C7 C -0.21645 0.13840 0.52140
C8 C -0.26065 0.11380 0.61045
C9 C -0.18750 0.18710 0.56700
C10 C -0.33250 0.13690 0.39775
C11 C 0.25915 0.04920 0.47360
C12 C 0.31020 0.00905 0.55980
C13 C 0.37980 0.08230 0.50440
C14 C 0.21970 0.03115 0.34660
C29 C -0.26340 0.22365 0.12575
C30 C -0.34950 0.26075 0.10010
C31 C -0.29635 0.30170 0.13135
C32 C -0.15860 0.30730 0.19070
C33 C -0.06925 0.26945 0.21625
H1 H 0.11835 0.03275 0.61380
H2 H -0.06330 0.06660 0.62915
H3 H -0.18860 0.11430 0.68815
H4 H -0.28220 0.08335 0.58500
H5 H -0.33895 0.12825 0.61420
H6 H -0.15845 0.20420 0.51425
H7 H -0.11770 0.18730 0.64585
H8 H -0.26835 0.20000 0.56920
H9 H -0.30660 0.15290 0.34125
H10 H -0.41145 0.15060 0.40230
H11 H -0.35200 0.10640 0.37245
H12 H 0.33900 0.01940 0.64070
H13 H 0.38475 -0.00490 0.54800
H14 H 0.23870 -0.01225 0.54430
H15 H 0.40435 0.09315 0.58435
H16 H 0.35365 0.10690 0.44965
H17 H 0.45575 0.06720 0.49790
H18 H 0.14580 0.01050 0.32910
H19 H 0.29585 0.01605 0.34055
H20 H 0.19275 0.05545 0.29050
H41 H -0.30115 0.19560 0.10200
H42 H -0.44235 0.25700 0.06210
H43 H -0.35275 0.32650 0.11290
H44 H -0.12345 0.33570 0.21460
